data_1571111
loop_
_publ_author_name
'Seo, Jun Min'
'Jo, Hongil'
'Choi, Myung Ho'
'Ok, Kang Min'
'Chang, Hong Young'
'Kim, Sun Woo'

_publ_section_title
;
 Polymorphisms in M2+AlF5(H2O)7 (M2+ = Fe2+, Co2+, or Ni2+): Syntheses,
 Crystal Structures, and Characterization of New Mixed Metal Fluoride
 Hydrates
;
_journal_issue 2
_journal_name_full Crystals
_journal_page_first 197
_journal_paper_doi 10.3390/cryst14020197
_journal_volume 14
_journal_year 2024
_chemical_formula_sum 'Al F5 H14 Ni O7'
_chemical_formula_weight 306.80
_space_group_crystal_system monoclinic
_space_group_IT_number 12
_space_group_name_Hall '-C 2y'
_space_group_name_H-M_alt 'C 1 2/m 1'
_atom_sites_solution_hydrogens difmap
_atom_sites_solution_primary direct
_atom_sites_solution_secondary difmap
_audit_creation_method SHELXL-2019/3
_cell_angle_alpha 90
_cell_angle_beta 100.1507(14)
_cell_angle_gamma 90
_cell_formula_units_Z 4
_cell_length_a 10.7880(4)
_cell_length_b 13.6952(4)
_cell_length_c 6.4554(2)
_cell_measurement_reflns_used 5853
_cell_measurement_temperature 296(2)
_cell_measurement_theta_max 28.33
_cell_measurement_theta_min 2.43
_cell_volume 938.82(5)
_computing_cell_refinement 'SAINT V8.38A integration software'
_computing_data_collection 'Bruker APEX3 software'
_computing_data_reduction 'Bruker APEX3 software'
_computing_structure_refinement 'SHELXL-2019/2 (Sheldrick, 2019)'
_computing_structure_solution 'SHELXT 2014/5 (Sheldrick, 2014)'
_diffrn_ambient_temperature 296(2)
_diffrn_measured_fraction_theta_full 0.993
_diffrn_measured_fraction_theta_max 0.548
_diffrn_measurement_device_type 'Bruker D8 QUEST'
_diffrn_measurement_method '\w scans'
_diffrn_radiation_type MoK\a
_diffrn_radiation_wavelength 0.71073
_diffrn_reflns_av_R_equivalents 0.0214
_diffrn_reflns_av_unetI/netI 0.0102
_diffrn_reflns_Laue_measured_fraction_full 0.993
_diffrn_reflns_Laue_measured_fraction_max 0.548
_diffrn_reflns_limit_h_max 12
_diffrn_reflns_limit_h_min -12
_diffrn_reflns_limit_k_max 16
_diffrn_reflns_limit_k_min -16
_diffrn_reflns_limit_l_max 7
_diffrn_reflns_limit_l_min -7
_diffrn_reflns_number 8123
_diffrn_reflns_point_group_measured_fraction_full 0.993
_diffrn_reflns_point_group_measured_fraction_max 0.548
_diffrn_reflns_theta_full 25.242
_diffrn_reflns_theta_max 25.345
_diffrn_reflns_theta_min 2.427
_diffrn_source 'sealed x-ray tube'
_exptl_absorpt_coefficient_mu 2.255
_exptl_absorpt_correction_T_max 0.7457
_exptl_absorpt_correction_T_min 0.6459
_exptl_absorpt_correction_type multi-scan
_exptl_absorpt_process_details SADABS-2016/2
_exptl_crystal_colour green
_exptl_crystal_density_diffrn 2.171
_exptl_crystal_density_method 'not measured'
_exptl_crystal_description block
_exptl_crystal_F_000 624
_exptl_crystal_size_max 0.151
_exptl_crystal_size_mid 0.150
_exptl_crystal_size_min 0.088
_refine_diff_density_max 1.041
_refine_diff_density_min -0.958
_refine_diff_density_rms 0.100
_refine_ls_extinction_method none
_refine_ls_goodness_of_fit_ref 1.116
_refine_ls_hydrogen_treatment refxyz
_refine_ls_matrix_type full
_refine_ls_number_parameters 102
_refine_ls_number_reflns 904
_refine_ls_number_restraints 14
_refine_ls_restrained_S_all 1.113
_refine_ls_R_factor_all 0.0434
_refine_ls_R_factor_gt 0.0407
_refine_ls_shift/su_max 0.000
_refine_ls_shift/su_mean 0.000
_refine_ls_structure_factor_coef Fsqd
_refine_ls_weighting_details 'w=1/[\s^2^(Fo^2^)+(0.0333P)^2^+8.0283P] where P=(Fo^2^+2Fc^2^)/3'
_refine_ls_weighting_scheme calc
_refine_ls_wR_factor_gt 0.0928
_refine_ls_wR_factor_ref 0.0945
_reflns_Friedel_coverage 0.000
_reflns_number_gt 833
_reflns_number_total 904
_reflns_threshold_expression 'I > 2\s(I)'
_cod_data_source_file Total_final.cif
_cod_data_source_block NiAlF_200222_0ma
_cod_original_cell_volume 938.82(6)
_cod_original_sg_symbol_H-M 'C 2/m'
_cod_database_code 1571111
_shelx_shelxl_version_number 2019/3
_shelx_space_group_comment
;
The symmetry employed for this shelxl refinement is uniquely defined
by the following loop, which should always be used as a source of
symmetry information in preference to the above space-group names.
They are only intended as comments.
;
_shelx_estimated_absorpt_t_min 0.727
_shelx_estimated_absorpt_t_max 0.826

loop_
_space_group_symop_operation_xyz
'x, y, z'
'-x, y, -z'
'x+1/2, y+1/2, z'
'-x+1/2, y+1/2, -z'
'-x, -y, -z'
'x, -y, z'
'-x+1/2, -y+1/2, -z'
'x+1/2, -y+1/2, z'

loop_
_atom_site_label
_atom_site_type_symbol
_atom_site_fract_x
_atom_site_fract_y
_atom_site_fract_z
_atom_site_U_iso_or_equiv
_atom_site_adp_type
_atom_site_occupancy
_atom_site_site_symmetry_order
_atom_site_calc_flag
_atom_site_refinement_flags_posn
_atom_site_refinement_flags_adp
_atom_site_refinement_flags_occupancy
_atom_site_disorder_assembly
_atom_site_disorder_group
Ni1 Ni 0.500000 0.500000 0.500000 0.0146(2) Uani 1 4 d S T P . .
Ni2 Ni 0.500000 0.000000 0.500000 0.0148(2) Uani 1 4 d S T P . .
Al1 Al 0.250000 0.250000 0.000000 0.0152(3) Uani 1 2 d S . P . .
O1 O 0.3783(3) 0.3274(3) -0.0694(6) 0.0730(13) Uani 0.5 1 d D . P . .
H1A H 0.319(9) 0.374(8) -0.05(2) 0.109 Uiso 0.5 1 d D U P . .
H1B H 0.458(5) 0.337(9) 0.01(2) 0.109 Uiso 0.5 1 d D U P . .
O2 O 0.500000 0.3526(3) 0.500000 0.0452(13) Uani 1 2 d DS T P . .
H2 H 0.443(3) 0.315(3) 0.411(6) 0.056(16) Uiso 1 1 d D . . . .
O3 O 0.3709(4) 0.500000 0.2288(6) 0.0270(8) Uani 1 2 d DS T P . .
H3 H 0.336(4) 0.4449(12) 0.161(6) 0.041 Uiso 1 1 d D U . . .
O4 O 0.3576(3) 0.500000 0.6791(6) 0.0299(9) Uani 1 2 d DS T P . .
H4 H 0.358(5) 0.5560(13) 0.764(5) 0.045 Uiso 1 1 d D U . . .
O5 O 0.5728(4) 0.000000 0.8108(6) 0.0294(9) Uani 1 2 d DS T P . .
H5 H 0.598(4) 0.0553(13) 0.891(5) 0.044 Uiso 1 1 d D U . . .
O6 O 0.3704(3) 0.1037(2) 0.5495(4) 0.0278(6) Uani 1 1 d D . . . .
H6A H 0.369(4) 0.126(3) 0.685(4) 0.042 Uiso 1 1 d D U . . .
H6B H 0.356(4) 0.158(2) 0.460(5) 0.042 Uiso 1 1 d D U . . .
F1 F 0.3783(3) 0.3274(3) -0.0694(6) 0.0730(13) Uani 0.5 1 d . . P . .
F2 F 0.3258(4) 0.1418(2) -0.0634(4) 0.0670(11) Uani 1 1 d . . . . .
F3 F 0.3299(2) 0.24329(17) 0.2659(3) 0.0344(6) Uani 1 1 d . . . . .

loop_
_atom_site_aniso_label
_atom_site_aniso_U_11
_atom_site_aniso_U_22
_atom_site_aniso_U_33
_atom_site_aniso_U_23
_atom_site_aniso_U_13
_atom_site_aniso_U_12
Ni1 0.0148(4) 0.0134(4) 0.0146(4) 0.000 -0.0002(3) 0.000
Ni2 0.0162(4) 0.0165(4) 0.0116(4) 0.000 0.0024(3) 0.000
Al1 0.0167(7) 0.0159(7) 0.0121(7) 0.0001(5) 0.0000(5) 0.0001(5)
O1 0.053(2) 0.099(3) 0.057(2) 0.047(2) -0.0181(17) -0.049(2)
O2 0.046(3) 0.0145(19) 0.061(3) 0.000 -0.031(2) 0.000
O3 0.031(2) 0.0202(18) 0.0247(19) 0.000 -0.0105(16) 0.000
O4 0.0221(19) 0.047(2) 0.0212(19) 0.000 0.0050(15) 0.000
O5 0.042(2) 0.028(2) 0.0149(18) 0.000 -0.0035(16) 0.000
O6 0.0391(15) 0.0253(13) 0.0211(13) 0.0041(11) 0.0111(11) 0.0137(12)
F1 0.053(2) 0.099(3) 0.057(2) 0.047(2) -0.0181(17) -0.049(2)
F2 0.117(3) 0.0584(19) 0.0284(14) 0.0105(13) 0.0208(16) 0.0628(19)
F3 0.0460(14) 0.0323(12) 0.0186(11) 0.0061(9) -0.0122(10) -0.0113(10)

loop_
_atom_type_symbol
_atom_type_description
_atom_type_scat_dispersion_real
_atom_type_scat_dispersion_imag
_atom_type_scat_source
O O 0.0106 0.0060 'International Tables Vol C Tables 4.2.6.8 and 6.1.1.4'
H H 0.0000 0.0000 'International Tables Vol C Tables 4.2.6.8 and 6.1.1.4'
F F 0.0171 0.0103 'International Tables Vol C Tables 4.2.6.8 and 6.1.1.4'
Al Al 0.0645 0.0514 'International Tables Vol C Tables 4.2.6.8 and 6.1.1.4'
Ni Ni 0.3393 1.1124 'International Tables Vol C Tables 4.2.6.8 and 6.1.1.4'

loop_
_geom_angle_atom_site_label_1
_geom_angle_atom_site_label_2
_geom_angle_atom_site_label_3
_geom_angle
_geom_angle_site_symmetry_1
_geom_angle_site_symmetry_3
_geom_angle_publ_flag
O2 Ni1 O2 180.0 5_666 . ?
O2 Ni1 O3 90.000(1) 5_666 5_666 ?
O2 Ni1 O3 90.0 . 5_666 ?
O2 Ni1 O3 90.0 5_666 . ?
O2 Ni1 O3 90.000(1) . . ?
O3 Ni1 O3 180.0 5_666 . ?
O2 Ni1 O4 90.0 5_666 . ?
O2 Ni1 O4 90.000(1) . . ?
O3 Ni1 O4 89.01(16) 5_666 . ?
O3 Ni1 O4 90.99(16) . . ?
O2 Ni1 O4 90.000(1) 5_666 5_666 ?
O2 Ni1 O4 90.0 . 5_666 ?
O3 Ni1 O4 90.99(16) 5_666 5_666 ?
O3 Ni1 O4 89.01(16) . 5_666 ?
O4 Ni1 O4 180.0 . 5_666 ?
O5 Ni2 O5 180.0 . 5_656 ?
O5 Ni2 O6 90.09(12) . 6 ?
O5 Ni2 O6 89.91(12) 5_656 6 ?
O5 Ni2 O6 89.91(12) . 2_656 ?
O5 Ni2 O6 90.09(12) 5_656 2_656 ?
O6 Ni2 O6 180.00(14) 6 2_656 ?
O5 Ni2 O6 89.91(12) . 5_656 ?
O5 Ni2 O6 90.09(12) 5_656 5_656 ?
O6 Ni2 O6 92.67(16) 6 5_656 ?
O6 Ni2 O6 87.33(16) 2_656 5_656 ?
O5 Ni2 O6 90.09(12) . . ?
O5 Ni2 O6 89.91(12) 5_656 . ?
O6 Ni2 O6 87.33(16) 6 . ?
O6 Ni2 O6 92.67(16) 2_656 . ?
O6 Ni2 O6 180.0 5_656 . ?
F2 Al1 F2 180.0 7 . ?
F2 Al1 F3 89.16(12) 7 . ?
F2 Al1 F3 90.84(12) . . ?
F2 Al1 F3 90.84(12) 7 7 ?
F2 Al1 F3 89.16(12) . 7 ?
F3 Al1 F3 180.0 . 7 ?
F2 Al1 O1 88.4(2) 7 . ?
F2 Al1 O1 91.6(2) . . ?
F3 Al1 O1 90.41(12) . . ?
F3 Al1 O1 89.59(12) 7 . ?
F2 Al1 O1 91.6(2) 7 7 ?
F2 Al1 O1 88.4(2) . 7 ?
F3 Al1 O1 89.59(12) . 7 ?
F3 Al1 O1 90.41(12) 7 7 ?
O1 Al1 O1 180.0 . 7 ?
F2 Al1 H1A 60.1(17) 7 . ?
F2 Al1 H1A 119.9(17) . . ?
F3 Al1 H1A 94(4) . . ?
F3 Al1 H1A 86(4) 7 . ?
O1 Al1 H1A 28.6(14) . . ?
O1 Al1 H1A 151.4(14) 7 . ?
Al1 O1 H1A 78(10) . . ?
Al1 O1 H1B 127(9) . . ?
H1A O1 H1B 114(5) . . ?
Ni1 O2 H2 124(2) . . ?
Ni1 O2 H2 124(2) . 2_656 ?
H2 O2 H2 112(4) . 2_656 ?
Ni1 O3 H3 125(2) . . ?
Ni1 O3 H3 125(2) . 6_565 ?
H3 O3 H3 111(4) . 6_565 ?
Ni1 O4 H4 113(3) . . ?
Ni1 O4 H4 113(3) . 6_565 ?
H4 O4 H4 109(4) . 6_565 ?
Ni2 O5 H5 125(2) . . ?
Ni2 O5 H5 125(2) . 6 ?
H5 O5 H5 109(4) . 6 ?
Ni2 O6 H6A 120(3) . . ?
Ni2 O6 H6B 120(3) . . ?
H6A O6 H6B 107(3) . . ?

loop_
_geom_bond_atom_site_label_1
_geom_bond_atom_site_label_2
_geom_bond_distance
_geom_bond_site_symmetry_2
_geom_bond_publ_flag
Ni1 O2 2.019(4) 5_666 ?
Ni1 O2 2.019(4) . ?
Ni1 O3 2.036(3) 5_666 ?
Ni1 O3 2.036(3) . ?
Ni1 O4 2.079(4) . ?
Ni1 O4 2.079(4) 5_666 ?
Ni2 O5 2.021(4) . ?
Ni2 O5 2.021(4) 5_656 ?
Ni2 O6 2.057(3) 6 ?
Ni2 O6 2.057(3) 2_656 ?
Ni2 O6 2.057(3) 5_656 ?
Ni2 O6 2.057(3) . ?
Al1 F2 1.775(3) 7 ?
Al1 F2 1.775(3) . ?
Al1 F3 1.782(2) . ?
Al1 F3 1.782(2) 7 ?
Al1 O1 1.860(3) . ?
Al1 O1 1.860(3) 7 ?
Al1 H1A 1.90(15) . ?
O1 H1A 0.93(2) . ?
O1 H1B 0.94(2) . ?
O2 H2 0.922(18) . ?
O2 H2 0.922(18) 2_656 ?
O3 H3 0.919(17) . ?
O3 H3 0.919(17) 6_565 ?
O4 H4 0.944(17) . ?
O4 H4 0.944(17) 6_565 ?
O5 H5 0.932(17) . ?
O5 H5 0.932(17) 6 ?
O6 H6A 0.926(18) . ?
O6 H6B 0.935(18) . ?
